data_4118141
loop_
_publ_author_name
'Jianfeng Li'
'Bruce C. Noll'
'Allen G. Oliver'
'W. Robert Scheidt'

_publ_section_title
;
 Structural Insights into Ligand Dynamics: Correlated Oxygen and Picket
 Motion in Oxycobalt Picket Fence Porphyrins
;
_journal_name_full 'Journal of the American Chemical Society'
_journal_page_first 10595
_journal_page_last 10606
_journal_paper_doi 10.1021/ja303475a
_journal_volume 134
_journal_year 2012
_chemical_formula_sum 'C75 H78 Co N10 O6'
_chemical_formula_weight 1274.40
_chemical_name_systematic
; 
 ? 
;
_space_group_IT_number 15
_symmetry_cell_setting monoclinic
_symmetry_space_group_name_Hall '-C 2yc'
_symmetry_space_group_name_H-M 'C 1 2/c 1'
_atom_sites_solution_hydrogens geom
_atom_sites_solution_primary direct
_atom_sites_solution_secondary difmap
_audit_creation_method SHELXL-97
_cell_angle_alpha 90.00
_cell_angle_beta 90.082(4)
_cell_angle_gamma 90.00
_cell_formula_units_Z 4
_cell_length_a 18.464(2)
_cell_length_b 19.165(2)
_cell_length_c 18.3257(18)
_cell_measurement_temperature 100(2)
_cell_volume 6484.8(12)
_computing_structure_refinement 'SHELXL-97 (Sheldrick, 2008)'
_computing_structure_solution 'SHELXS-97 (Sheldrick, 2008)'
_diffrn_ambient_temperature 100(2)
_diffrn_measured_fraction_theta_full 0.993
_diffrn_measured_fraction_theta_max 0.993
_diffrn_radiation_monochromator graphite
_diffrn_radiation_source 'fine-focus sealed tube'
_diffrn_radiation_type MoK\a
_diffrn_radiation_wavelength 0.71073
_diffrn_reflns_av_R_equivalents 0.0298
_diffrn_reflns_av_sigmaI/netI 0.0314
_diffrn_reflns_limit_h_max 21
_diffrn_reflns_limit_h_min -22
_diffrn_reflns_limit_k_max 22
_diffrn_reflns_limit_k_min -22
_diffrn_reflns_limit_l_max 21
_diffrn_reflns_limit_l_min -18
_diffrn_reflns_number 22748
_diffrn_reflns_theta_full 25.14
_diffrn_reflns_theta_max 25.14
_diffrn_reflns_theta_min 1.89
_exptl_absorpt_coefficient_mu 0.328
_exptl_absorpt_correction_T_max 0.9434
_exptl_absorpt_correction_T_min 0.8967
_exptl_crystal_density_diffrn 1.305
_exptl_crystal_F_000 2692
_exptl_crystal_size_max 0.34
_exptl_crystal_size_mid 0.26
_exptl_crystal_size_min 0.18
_refine_diff_density_max 4.301
_refine_diff_density_min -0.590
_refine_diff_density_rms 0.121
_refine_ls_extinction_method none
_refine_ls_goodness_of_fit_ref 1.152
_refine_ls_hydrogen_treatment mixed
_refine_ls_matrix_type full
_refine_ls_number_parameters 501
_refine_ls_number_reflns 5750
_refine_ls_number_restraints 6
_refine_ls_restrained_S_all 1.151
_refine_ls_R_factor_all 0.1203
_refine_ls_R_factor_gt 0.1028
_refine_ls_shift/su_max 0.005
_refine_ls_shift/su_mean 0.000
_refine_ls_structure_factor_coef Fsqd
_refine_ls_weighting_details 'calc w=1/[\s^2^(Fo^2^)+(0.1155P)^2^+77.5392P] where P=(Fo^2^+2Fc^2^)/3'
_refine_ls_weighting_scheme calc
_refine_ls_wR_factor_gt 0.2848
_refine_ls_wR_factor_ref 0.2974
_reflns_number_gt 4647
_reflns_number_total 5750
_reflns_threshold_expression >2sigma(I)
_cod_data_source_file ja303475a_si_007.cif
_cod_data_source_block jfli35_0m
_cod_original_cell_volume 6484.8(13)
_cod_database_code 4118141

loop_
_symmetry_equiv_pos_as_xyz
'x, y, z'
'-x, y, -z+1/2'
'x+1/2, y+1/2, z'
'-x+1/2, y+1/2, -z+1/2'
'-x, -y, -z'
'x, -y, z-1/2'
'-x+1/2, -y+1/2, -z'
'x+1/2, -y+1/2, z-1/2'

loop_
_atom_site_label
_atom_site_type_symbol
_atom_site_fract_x
_atom_site_fract_y
_atom_site_fract_z
_atom_site_U_iso_or_equiv
_atom_site_adp_type
_atom_site_occupancy
_atom_site_symmetry_multiplicity
_atom_site_calc_flag
_atom_site_refinement_flags
_atom_site_disorder_assembly
_atom_site_disorder_group
Co1 Co 0.5000 0.86404(5) 0.7500 0.0251(3) Uani 1 2 d S . .
O1 O 0.5000 0.7640(4) 0.7500 0.0505(18) Uani 1 2 d S . .
O2 O 0.5420(8) 0.7280(6) 0.7261(8) 0.080(4) Uani 0.50 1 d P . .
O3 O 0.8288(3) 0.6539(3) 0.6157(3) 0.0537(13) Uani 1 1 d . A .
O4 O 0.3691(3) 0.6659(3) 0.4169(3) 0.0529(13) Uani 1 1 d . B .
N1 N 0.5440(3) 0.8628(2) 0.6516(2) 0.0267(10) Uani 1 1 d . . .
N2 N 0.4024(3) 0.8619(2) 0.7054(3) 0.0288(11) Uani 1 1 d . . .
N5 N 0.7410(3) 0.7340(3) 0.6285(3) 0.0451(14) Uani 1 1 d . A .
H5A H 0.6936 0.7389 0.6308 0.054 Uiso 1 1 calc R . .
N6 N 0.3871(3) 0.7501(3) 0.5025(3) 0.0412(14) Uani 1 1 d . B .
H6A H 0.3944 0.7553 0.5496 0.049 Uiso 1 1 calc R . .
C(A1 C 0.6163(3) 0.8594(3) 0.6349(3) 0.0295(13) Uani 1 1 d . . .
C(A2 C 0.5087(3) 0.8671(3) 0.5849(3) 0.0309(13) Uani 1 1 d . . .
C(A3 C 0.3848(3) 0.8642(3) 0.6317(3) 0.0307(13) Uani 1 1 d . . .
C(A4 C 0.3371(3) 0.8575(3) 0.7403(3) 0.0295(13) Uani 1 1 d . . .
C(B1 C 0.6258(3) 0.8609(3) 0.5568(3) 0.0332(13) Uani 1 1 d . C .
H(BA H 0.6707 0.8588 0.5315 0.040 Uiso 1 1 calc R . .
C(B2 C 0.5604(3) 0.8656(3) 0.5267(3) 0.0349(14) Uani 1 1 d . C .
H(BB H 0.5500 0.8677 0.4759 0.042 Uiso 1 1 calc R . .
C(B3 C 0.3091(3) 0.8606(3) 0.6220(3) 0.0372(14) Uani 1 1 d . C .
H(BC H 0.2840 0.8616 0.5767 0.045 Uiso 1 1 calc R . .
C(B4 C 0.2787(3) 0.8554(3) 0.6888(3) 0.0369(14) Uani 1 1 d . C .
H(BD H 0.2286 0.8512 0.6995 0.044 Uiso 1 1 calc R . .
C(M1 C 0.6726(3) 0.8562(3) 0.6839(3) 0.0296(13) Uani 1 1 d . . .
C(M2 C 0.4352(3) 0.8683(3) 0.5747(3) 0.0339(14) Uani 1 1 d . . .
C6 C 0.7484(3) 0.8559(3) 0.6558(3) 0.0329(13) Uani 1 1 d . . .
C7 C 0.7811(3) 0.7958(4) 0.6284(3) 0.0363(14) Uani 1 1 d . A .
C8 C 0.8513(4) 0.7988(4) 0.6026(4) 0.0463(17) Uani 1 1 d . . .
H8A H 0.8728 0.7582 0.5821 0.056 Uiso 1 1 calc R C .
C9 C 0.8896(4) 0.8589(4) 0.6062(4) 0.0480(18) Uani 1 1 d . . .
H9A H 0.9382 0.8598 0.5892 0.058 Uiso 1 1 calc R . .
C10 C 0.8589(4) 0.9193(4) 0.6345(4) 0.0456(17) Uani 1 1 d . . .
H10A H 0.8864 0.9610 0.6377 0.055 Uiso 1 1 calc R C .
C11 C 0.7881(4) 0.9178(4) 0.6577(3) 0.0390(15) Uani 1 1 d . . .
H11A H 0.7661 0.9593 0.6751 0.047 Uiso 1 1 calc R . .
C12 C 0.7660(4) 0.6670(4) 0.6254(4) 0.0426(16) Uani 1 1 d . . .
C13 C 0.4054(3) 0.8728(3) 0.4981(3) 0.0354(14) Uani 1 1 d . . .
C14 C 0.3836(3) 0.8126(3) 0.4630(3) 0.0353(14) Uani 1 1 d . B .
C15 C 0.3573(4) 0.8162(4) 0.3915(4) 0.0431(16) Uani 1 1 d . . .
H15A H 0.3416 0.7749 0.3674 0.052 Uiso 1 1 calc R C .
C16 C 0.3540(3) 0.8795(4) 0.3559(4) 0.0441(17) Uani 1 1 d . . .
H16A H 0.3365 0.8816 0.3072 0.053 Uiso 1 1 calc R . .
C17 C 0.3761(4) 0.9398(4) 0.3904(4) 0.0444(17) Uani 1 1 d . . .
H17A H 0.3735 0.9833 0.3657 0.053 Uiso 1 1 calc R C .
C18 C 0.4023(3) 0.9364(4) 0.4621(4) 0.0411(16) Uani 1 1 d . . .
H18A H 0.4181 0.9776 0.4861 0.049 Uiso 1 1 calc R . .
C19 C 0.3812(3) 0.6829(3) 0.4800(3) 0.0352(14) Uani 1 1 d . . .
C20 C 0.7078(5) 0.6102(5) 0.6235(5) 0.028(4) Uani 0.50 1 d PGU A 1
C21 C 0.7240(7) 0.5580(7) 0.5642(5) 0.053(4) Uani 0.50 1 d PG A 1
H21A H 0.6867 0.5216 0.5642 0.080 Uiso 0.50 1 calc PR A 1
H21B H 0.7715 0.5367 0.5732 0.080 Uiso 0.50 1 calc PR A 1
H21C H 0.7244 0.5816 0.5168 0.080 Uiso 0.50 1 calc PR A 1
C22 C 0.7183(6) 0.5764(7) 0.6970(5) 0.037(3) Uani 0.50 1 d PG A 1
H22A H 0.6838 0.5379 0.7025 0.055 Uiso 0.50 1 calc PR A 1
H22B H 0.7101 0.6110 0.7355 0.055 Uiso 0.50 1 calc PR A 1
H22C H 0.7678 0.5584 0.7008 0.055 Uiso 0.50 1 calc PR A 1
C23 C 0.6307(7) 0.6348(9) 0.6162(8) 0.062(6) Uani 0.50 1 d PG A 1
H23A H 0.5981 0.5944 0.6158 0.093 Uiso 0.50 1 calc PR A 1
H23B H 0.6251 0.6610 0.5706 0.093 Uiso 0.50 1 calc PR A 1
H23C H 0.6186 0.6651 0.6576 0.093 Uiso 0.50 1 calc PR A 1
C20B C 0.7129(7) 0.6089(6) 0.6476(6) 0.047(5) Uani 0.50 1 d PG A 2
C21B C 0.7507(10) 0.5393(8) 0.6458(9) 0.081(6) Uani 0.50 1 d PG A 2
H21D H 0.7165 0.5025 0.6594 0.121 Uiso 0.50 1 calc PR A 2
H21E H 0.7913 0.5397 0.6804 0.121 Uiso 0.50 1 calc PR A 2
H21F H 0.7690 0.5305 0.5965 0.121 Uiso 0.50 1 calc PR A 2
C22B C 0.6787(8) 0.6195(8) 0.7214(6) 0.063(4) Uani 0.50 1 d PG A 2
H22D H 0.6463 0.5803 0.7321 0.094 Uiso 0.50 1 calc PR A 2
H22E H 0.6508 0.6630 0.7214 0.094 Uiso 0.50 1 calc PR A 2
H22F H 0.7166 0.6220 0.7588 0.094 Uiso 0.50 1 calc PR A 2
C23B C 0.6551(11) 0.6108(10) 0.5895(7) 0.069(7) Uani 0.50 1 d PG A 2
H23D H 0.6194 0.5740 0.5990 0.104 Uiso 0.50 1 calc PR A 2
H23E H 0.6772 0.6033 0.5416 0.104 Uiso 0.50 1 calc PR A 2
H23F H 0.6310 0.6564 0.5902 0.104 Uiso 0.50 1 calc PR A 2
C24 C 0.3941(7) 0.6295(8) 0.5445(6) 0.029(4) Uani 0.50 1 d PG B 1
C26 C 0.4403(9) 0.5702(15) 0.5169(16) 0.049(7) Uani 0.50 1 d PG B 1
H26A H 0.4481 0.5365 0.5563 0.073 Uiso 0.50 1 calc PR B 1
H26B H 0.4871 0.5885 0.5005 0.073 Uiso 0.50 1 calc PR B 1
H26C H 0.4157 0.5472 0.4761 0.073 Uiso 0.50 1 calc PR B 1
C25 C 0.4270(7) 0.6588(7) 0.6133(7) 0.038(3) Uani 0.50 1 d PG B 1
H25A H 0.4327 0.6213 0.6493 0.057 Uiso 0.50 1 calc PR B 1
H25B H 0.3952 0.6951 0.6331 0.057 Uiso 0.50 1 calc PR B 1
H25C H 0.4745 0.6789 0.6022 0.057 Uiso 0.50 1 calc PR B 1
C27 C 0.3189(6) 0.6030(7) 0.5605(8) 0.039(4) Uani 0.50 1 d PG B 1
H27A H 0.3211 0.5685 0.5998 0.059 Uiso 0.50 1 calc PR B 1
H27B H 0.2987 0.5813 0.5165 0.059 Uiso 0.50 1 calc PR B 1
H27C H 0.2881 0.6421 0.5754 0.059 Uiso 0.50 1 calc PR B 1
C24B C 0.3803(7) 0.6244(9) 0.5372(6) 0.050(7) Uani 0.50 1 d PG B 2
C26B C 0.4491(7) 0.5848(16) 0.5220(12) 0.044(7) Uani 0.50 1 d PG B 2
H26D H 0.4530 0.5452 0.5558 0.065 Uiso 0.50 1 calc PR B 2
H26E H 0.4908 0.6158 0.5288 0.065 Uiso 0.50 1 calc PR B 2
H26F H 0.4484 0.5675 0.4717 0.065 Uiso 0.50 1 calc PR B 2
C25B C 0.3806(10) 0.6495(9) 0.6151(7) 0.067(5) Uani 0.50 1 d PG B 2
H25D H 0.3801 0.6093 0.6481 0.101 Uiso 0.50 1 calc PR B 2
H25E H 0.3376 0.6782 0.6239 0.101 Uiso 0.50 1 calc PR B 2
H25F H 0.4242 0.6773 0.6240 0.101 Uiso 0.50 1 calc PR B 2
C27B C 0.3161(8) 0.5771(10) 0.5251(9) 0.061(5) Uani 0.50 1 d PG B 2
H27D H 0.3168 0.5394 0.5613 0.091 Uiso 0.50 1 calc PR B 2
H27E H 0.3186 0.5571 0.4759 0.091 Uiso 0.50 1 calc PR B 2
H27F H 0.2713 0.6040 0.5302 0.091 Uiso 0.50 1 calc PR B 2
N4 N 0.4956(18) 1.0813(6) 0.7339(5) 0.032(5) Uani 0.50 1 d P C -1
C5 C 0.4887(19) 1.2105(7) 0.7339(14) 0.063(8) Uani 0.50 1 d P C -1
H5B H 0.4717 1.2500 0.7046 0.095 Uiso 0.50 1 calc PR C -1
H5C H 0.5411 1.2145 0.7416 0.095 Uiso 0.50 1 calc PR C -1
H5D H 0.4640 1.2107 0.7812 0.095 Uiso 0.50 1 calc PR C -1
C4 C 0.4722(8) 1.1430(7) 0.6943(8) 0.044(3) Uani 0.50 1 d P C -1
H4A H 0.4194 1.1400 0.6857 0.053 Uiso 0.50 1 calc PR C -1
H4B H 0.4964 1.1438 0.6461 0.053 Uiso 0.50 1 calc PR C -1
C1 C 0.4770(10) 1.0147(11) 0.7185(10) 0.035(4) Uani 0.50 1 d P C -1
H1A H 0.4431 1.0036 0.6812 0.042 Uiso 0.50 1 calc PR C -1
N3 N 0.507(8) 0.9688(6) 0.756(8) 0.032(16) Uani 0.50 1 d P C -1
C2 C 0.5453(9) 1.0762(9) 0.7897(9) 0.037(4) Uani 0.50 1 d P C -1
H2A H 0.5700 1.1132 0.8137 0.044 Uiso 0.50 1 calc PR C -1
C3 C 0.5512(9) 1.0092(9) 0.8027(9) 0.028(3) Uani 0.50 1 d P C -1
H3A H 0.5817 0.9900 0.8393 0.033 Uiso 0.50 1 calc PR C -1
C1S C 0.0262(4) 0.8928(4) 0.7230(4) 0.0554(19) Uani 1 1 d . . .
H1SA H 0.0445 0.8499 0.7048 0.083 Uiso 1 1 calc R . .
C2S C 0.0514(4) 0.9551(5) 0.6957(4) 0.057(2) Uani 1 1 d . . .
H2SA H 0.0872 0.9554 0.6585 0.069 Uiso 1 1 calc R . .
C3S C 0.0247(5) 1.0170(5) 0.7226(6) 0.078(3) Uani 1 1 d . . .
H3SA H 0.0409 1.0600 0.7027 0.117 Uiso 1 1 calc R . .

loop_
_atom_site_aniso_label
_atom_site_aniso_U_11
_atom_site_aniso_U_22
_atom_site_aniso_U_33
_atom_site_aniso_U_23
_atom_site_aniso_U_13
_atom_site_aniso_U_12
Co1 0.0306(6) 0.0209(6) 0.0238(6) 0.000 0.0046(4) 0.000
O1 0.069(5) 0.038(4) 0.045(4) 0.000 0.004(4) 0.000
O2 0.097(10) 0.034(6) 0.109(11) 0.012(6) 0.030(8) 0.027(6)
O3 0.041(3) 0.051(3) 0.069(4) -0.003(3) 0.009(2) 0.009(2)
O4 0.065(3) 0.059(3) 0.034(3) -0.010(2) -0.004(2) 0.001(3)
N1 0.033(3) 0.024(2) 0.023(2) 0.0005(19) 0.0032(19) 0.001(2)
N2 0.033(3) 0.026(2) 0.027(3) 0.006(2) 0.003(2) 0.003(2)
N5 0.030(3) 0.039(3) 0.066(4) -0.004(3) 0.010(3) 0.006(2)
N6 0.062(4) 0.042(3) 0.020(3) 0.005(2) -0.002(2) 0.001(3)
C(A1 0.037(3) 0.022(3) 0.029(3) -0.001(2) 0.009(2) -0.003(2)
C(A2 0.039(3) 0.023(3) 0.031(3) 0.005(2) 0.006(3) 0.001(2)
C(A3 0.033(3) 0.031(3) 0.028(3) 0.007(2) 0.004(2) 0.000(2)
C(A4 0.032(3) 0.025(3) 0.031(3) 0.004(2) 0.003(2) 0.002(2)
C(B1 0.035(3) 0.037(3) 0.028(3) 0.000(3) 0.007(2) -0.002(3)
C(B2 0.042(4) 0.039(3) 0.024(3) 0.004(3) 0.004(3) 0.001(3)
C(B3 0.039(3) 0.046(4) 0.027(3) 0.007(3) -0.001(3) 0.004(3)
C(B4 0.032(3) 0.046(4) 0.033(3) 0.005(3) 0.002(3) 0.003(3)
C(M1 0.037(3) 0.025(3) 0.027(3) -0.002(2) 0.006(2) 0.000(2)
C(M2 0.044(4) 0.031(3) 0.027(3) 0.004(2) 0.002(3) 0.003(3)
C6 0.038(3) 0.038(3) 0.023(3) 0.004(2) 0.003(2) -0.007(3)
C7 0.029(3) 0.046(4) 0.034(3) -0.002(3) 0.005(3) -0.002(3)
C8 0.038(4) 0.060(5) 0.041(4) -0.003(3) 0.013(3) -0.006(3)
C9 0.039(4) 0.068(5) 0.037(4) 0.005(3) 0.011(3) -0.010(4)
C10 0.045(4) 0.051(4) 0.041(4) 0.008(3) 0.002(3) -0.018(3)
C11 0.046(4) 0.037(3) 0.035(3) 0.002(3) 0.000(3) -0.002(3)
C12 0.042(4) 0.048(4) 0.038(4) -0.006(3) 0.007(3) 0.007(3)
C13 0.031(3) 0.045(4) 0.030(3) 0.009(3) 0.007(2) 0.004(3)
C14 0.034(3) 0.042(4) 0.030(3) 0.009(3) 0.001(3) 0.003(3)
C15 0.038(4) 0.058(4) 0.033(3) 0.013(3) -0.002(3) 0.006(3)
C16 0.029(3) 0.072(5) 0.031(3) 0.016(3) -0.003(3) 0.002(3)
C17 0.036(4) 0.056(4) 0.041(4) 0.021(3) 0.006(3) 0.008(3)
C18 0.034(3) 0.048(4) 0.041(4) 0.013(3) 0.006(3) -0.001(3)
C19 0.036(3) 0.043(4) 0.027(3) -0.001(3) 0.004(3) 0.000(3)
C20 0.026(6) 0.039(6) 0.019(7) 0.001(5) -0.010(5) -0.007(5)
C21 0.066(10) 0.053(9) 0.041(8) -0.010(7) -0.003(7) -0.025(8)
C22 0.029(6) 0.051(8) 0.030(7) 0.000(6) -0.004(5) -0.002(6)
C23 0.035(9) 0.045(12) 0.106(18) 0.024(11) -0.026(11) -0.017(8)
C20B 0.062(11) 0.055(10) 0.024(11) -0.004(7) -0.002(8) 0.003(8)
C21B 0.106(16) 0.061(11) 0.076(13) 0.004(10) 0.007(11) 0.037(11)
C22B 0.046(9) 0.067(11) 0.075(12) -0.007(9) 0.004(8) -0.020(8)
C23B 0.094(19) 0.052(14) 0.062(12) 0.022(10) -0.018(13) -0.032(11)
C24 0.026(7) 0.027(9) 0.035(10) 0.001(7) 0.016(7) -0.003(6)
C26 0.046(13) 0.032(9) 0.068(16) -0.008(8) 0.023(11) 0.008(9)
C25 0.047(8) 0.026(6) 0.042(8) 0.019(6) -0.009(7) -0.001(7)
C27 0.033(8) 0.037(8) 0.047(10) 0.000(7) 0.017(7) 0.000(6)
C24B 0.051(13) 0.067(16) 0.030(11) 0.001(10) -0.012(10) 0.006(11)
C26B 0.025(9) 0.075(18) 0.030(10) 0.015(9) -0.005(7) 0.001(9)
C25B 0.110(17) 0.060(12) 0.032(9) 0.002(7) 0.005(11) 0.022(12)
C27B 0.037(9) 0.087(16) 0.058(12) 0.026(10) 0.006(8) 0.000(9)
N4 0.045(9) 0.033(5) 0.017(13) 0.006(4) 0.015(17) 0.000(7)
C5 0.08(2) 0.034(6) 0.08(2) 0.023(9) 0.028(15) 0.023(11)
C4 0.042(7) 0.037(7) 0.053(8) 0.016(6) -0.003(6) 0.006(6)
C1 0.026(9) 0.050(12) 0.028(9) -0.008(8) 0.001(6) -0.016(9)
N3 0.04(4) 0.016(4) 0.04(4) -0.004(11) 0.01(2) -0.001(9)
C2 0.033(7) 0.051(9) 0.027(10) -0.010(6) 0.002(7) -0.015(7)
C3 0.033(9) 0.021(7) 0.030(8) 0.008(6) 0.007(6) 0.006(7)
C1S 0.058(5) 0.056(5) 0.052(5) 0.000(4) 0.005(4) -0.005(4)
C2S 0.034(4) 0.087(6) 0.051(5) -0.007(4) 0.007(3) -0.003(4)
C3S 0.065(6) 0.053(5) 0.117(9) 0.017(5) 0.032(5) -0.005(4)

loop_
_atom_type_symbol
_atom_type_description
_atom_type_scat_dispersion_real
_atom_type_scat_dispersion_imag
_atom_type_scat_source
C C 0.0033 0.0016 'International Tables Vol C Tables 4.2.6.8 and 6.1.1.4'
H H 0.0000 0.0000 'International Tables Vol C Tables 4.2.6.8 and 6.1.1.4'
N N 0.0061 0.0033 'International Tables Vol C Tables 4.2.6.8 and 6.1.1.4'
O O 0.0106 0.0060 'International Tables Vol C Tables 4.2.6.8 and 6.1.1.4'
Co Co 0.3494 0.9721 'International Tables Vol C Tables 4.2.6.8 and 6.1.1.4'

loop_
_geom_angle_atom_site_label_1
_geom_angle_atom_site_label_2
_geom_angle_atom_site_label_3
_geom_angle
_geom_angle_site_symmetry_1
_geom_angle_site_symmetry_3
O1 Co1 N2 88.81(14) . .
O1 Co1 N2 88.81(14) . 2_656
N2 Co1 N2 177.6(3) . 2_656
O1 Co1 N1 89.33(14) . 2_656
N2 Co1 N1 90.1(2) . 2_656
N2 Co1 N1 89.9(2) 2_656 2_656
O1 Co1 N1 89.33(13) . .
N2 Co1 N1 89.9(2) . .
N2 Co1 N1 90.1(2) 2_656 .
N1 Co1 N1 178.7(3) 2_656 .
O1 Co1 N3 175(3) . .
N2 Co1 N3 96(3) . .
N2 Co1 N3 87(3) 2_656 .
N1 Co1 N3 89(5) 2_656 .
N1 Co1 N3 92(5) . .
O1 Co1 N3 175(3) . 2_656
N2 Co1 N3 87(3) . 2_656
N2 Co1 N3 96(3) 2_656 2_656
N1 Co1 N3 92(5) 2_656 2_656
N1 Co1 N3 89(5) . 2_656
N3 Co1 N3 10(7) . 2_656
O2 O1 O2 104.6(15) 2_656 .
O2 O1 Co1 127.7(7) 2_656 .
O2 O1 Co1 127.7(7) . .
O1 O2 O2 37.7(7) . 2_656
C(A1 N1 C(A2 105.2(5) . .
C(A1 N1 Co1 127.1(4) . .
C(A2 N1 Co1 127.6(4) . .
C(A4 N2 C(A3 104.6(5) . .
C(A4 N2 Co1 127.7(4) . .
C(A3 N2 Co1 127.8(4) . .
C12 N5 C7 128.2(6) . .
C12 N5 H5A 115.9 . .
C7 N5 H5A 115.9 . .
C19 N6 C14 130.6(5) . .
C19 N6 H6A 114.7 . .
C14 N6 H6A 114.7 . .
N1 C(A1 C(M1 126.4(5) . .
N1 C(A1 C(B1 109.8(5) . .
C(M1 C(A1 C(B1 123.8(5) . .
C(M2 C(A2 N1 125.8(5) . .
C(M2 C(A2 C(B2 124.0(6) . .
N1 C(A2 C(B2 110.1(5) . .
N2 C(A3 C(M2 124.9(6) . .
N2 C(A3 C(B3 110.6(5) . .
C(M2 C(A3 C(B3 124.6(6) . .
N2 C(A4 C(M1 125.3(5) . 2_656
N2 C(A4 C(B4 110.9(5) . .
C(M1 C(A4 C(B4 123.7(5) 2_656 .
C(B2 C(B1 C(A1 107.6(5) . .
C(B2 C(B1 H(BA 126.2 . .
C(A1 C(B1 H(BA 126.2 . .
C(B1 C(B2 C(A2 107.3(5) . .
C(B1 C(B2 H(BB 126.4 . .
C(A2 C(B2 H(BB 126.4 . .
C(B4 C(B3 C(A3 107.5(6) . .
C(B4 C(B3 H(BC 126.2 . .
C(A3 C(B3 H(BC 126.2 . .
C(B3 C(B4 C(A4 106.4(6) . .
C(B3 C(B4 H(BD 126.8 . .
C(A4 C(B4 H(BD 126.8 . .
C(A1 C(M1 C(A4 123.3(5) . 2_656
C(A1 C(M1 C6 119.0(5) . .
C(A4 C(M1 C6 117.6(5) 2_656 .
C(A2 C(M2 C(A3 123.8(6) . .
C(A2 C(M2 C13 119.2(5) . .
C(A3 C(M2 C13 117.0(6) . .
C7 C6 C11 118.9(6) . .
C7 C6 C(M1 122.3(5) . .
C11 C6 C(M1 118.8(6) . .
C8 C7 C6 119.8(6) . .
C8 C7 N5 122.1(6) . .
C6 C7 N5 118.1(5) . .
C9 C8 C7 120.5(7) . .
C9 C8 H8A 119.7 . .
C7 C8 H8A 119.7 . .
C8 C9 C10 120.9(7) . .
C8 C9 H9A 119.6 . .
C10 C9 H9A 119.6 . .
C11 C10 C9 119.1(6) . .
C11 C10 H10A 120.4 . .
C9 C10 H10A 120.4 . .
C10 C11 C6 120.7(6) . .
C10 C11 H11A 119.7 . .
C6 C11 H11A 119.7 . .
O3 C12 N5 122.0(7) . .
O3 C12 C20 121.8(7) . .
N5 C12 C20 115.6(6) . .
O3 C12 C20B 120.3(7) . .
N5 C12 C20B 116.9(7) . .
C20 C12 C20B 17.0(6) . .
C14 C13 C18 120.0(6) . .
C14 C13 C(M2 119.4(5) . .
C18 C13 C(M2 120.5(6) . .
C13 C14 C15 119.8(6) . .
C13 C14 N6 117.4(6) . .
C15 C14 N6 122.8(6) . .
C16 C15 C14 120.1(7) . .
C16 C15 H15A 120.0 . .
C14 C15 H15A 120.0 . .
C17 C16 C15 120.6(6) . .
C17 C16 H16A 119.7 . .
C15 C16 H16A 119.7 . .
C16 C17 C18 119.5(6) . .
C16 C17 H17A 120.3 . .
C18 C17 H17A 120.3 . .
C13 C18 C17 120.1(7) . .
C13 C18 H18A 120.0 . .
C17 C18 H18A 120.0 . .
O4 C19 N6 123.7(6) . .
O4 C19 C24B 116.7(8) . .
N6 C19 C24B 119.1(7) . .
O4 C19 C24 124.3(7) . .
N6 C19 C24 112.0(6) . .
C24B C19 C24 11.1(8) . .
C23 C20 C22 109.5 . .
C23 C20 C21 109.5 . .
C22 C20 C21 109.5 . .
C23 C20 C12 116.3(9) . .
C22 C20 C12 101.3(8) . .
C21 C20 C12 110.4(8) . .
C20 C21 H21A 109.5 . .
C20 C21 H21B 109.5 . .
H21A C21 H21B 109.5 . .
C20 C21 H21C 109.5 . .
H21A C21 H21C 109.5 . .
H21B C21 H21C 109.5 . .
C20 C22 H22A 109.5 . .
C20 C22 H22B 109.5 . .
H22A C22 H22B 109.5 . .
C20 C22 H22C 109.5 . .
H22A C22 H22C 109.5 . .
H22B C22 H22C 109.5 . .
C20 C23 H23A 109.5 . .
C20 C23 H23B 109.5 . .
H23A C23 H23B 109.5 . .
C20 C23 H23C 109.5 . .
H23A C23 H23C 109.5 . .
H23B C23 H23C 109.5 . .
C21B C20B C23B 109.5 . .
C21B C20B C22B 109.5 . .
C23B C20B C22B 109.5 . .
C21B C20B C12 109.8(10) . .
C23B C20B C12 104.3(11) . .
C22B C20B C12 114.2(9) . .
C20B C21B H21D 109.5 . .
C20B C21B H21E 109.5 . .
H21D C21B H21E 109.5 . .
C20B C21B H21F 109.5 . .
H21D C21B H21F 109.5 . .
H21E C21B H21F 109.5 . .
C20B C22B H22D 109.5 . .
C20B C22B H22E 109.5 . .
H22D C22B H22E 109.5 . .
C20B C22B H22F 109.5 . .
H22D C22B H22F 109.5 . .
H22E C22B H22F 109.5 . .
C20B C23B H23D 109.5 . .
C20B C23B H23E 109.5 . .
H23D C23B H23E 109.5 . .
C20B C23B H23F 109.5 . .
H23D C23B H23F 109.5 . .
H23E C23B H23F 109.5 . .
C27 C24 C25 109.5 . .
C27 C24 C26 109.5 . .
C25 C24 C26 109.5 . .
C27 C24 C19 103.0(10) . .
C25 C24 C19 116.4(10) . .
C26 C24 C19 108.8(14) . .
C24 C26 H26A 109.5 . .
C24 C26 H26B 109.5 . .
H26A C26 H26B 109.5 . .
C24 C26 H26C 109.5 . .
H26A C26 H26C 109.5 . .
H26B C26 H26C 109.5 . .
C24 C25 H25A 109.5 . .
C24 C25 H25B 109.5 . .
H25A C25 H25B 109.5 . .
C24 C25 H25C 109.5 . .
H25A C25 H25C 109.5 . .
H25B C25 H25C 109.5 . .
C24 C27 H27A 109.5 . .
C24 C27 H27B 109.5 . .
H27A C27 H27B 109.5 . .
C24 C27 H27C 109.5 . .
H27A C27 H27C 109.5 . .
H27B C27 H27C 109.5 . .
C26B C24B C25B 109.5 . .
C26B C24B C27B 109.5 . .
C25B C24B C27B 109.5 . .
C26B C24B C19 103.4(13) . .
C25B C24B C19 114.4(11) . .
C27B C24B C19 110.4(10) . .
C24B C26B H26D 109.5 . .
C24B C26B H26E 109.5 . .
H26D C26B H26E 109.5 . .
C24B C26B H26F 109.5 . .
H26D C26B H26F 109.5 . .
H26E C26B H26F 109.5 . .
C24B C25B H25D 109.5 . .
C24B C25B H25E 109.5 . .
H25D C25B H25E 109.5 . .
C24B C25B H25F 109.5 . .
H25D C25B H25F 109.5 . .
H25E C25B H25F 109.5 . .
C24B C27B H27D 109.5 . .
C24B C27B H27E 109.5 . .
H27D C27B H27E 109.5 . .
C24B C27B H27F 109.5 . .
H27D C27B H27F 109.5 . .
H27E C27B H27F 109.5 . .
C1 N4 C2 104.8(16) . .
C1 N4 C4 126.1(18) . .
C2 N4 C4 128.8(16) . .
C4 C5 H5B 109.5 . .
C4 C5 H5C 109.5 . .
H5B C5 H5C 109.5 . .
C4 C5 H5D 109.5 . .
H5B C5 H5D 109.5 . .
H5C C5 H5D 109.5 . .
N4 C4 C5 113.4(13) . .
N4 C4 H4A 108.9 . .
C5 C4 H4A 108.9 . .
N4 C4 H4B 108.9 . .
C5 C4 H4B 108.9 . .
H4A C4 H4B 107.7 . .
N3 C1 N4 116(5) . .
N3 C1 H1A 121.9 . .
N4 C1 H1A 121.9 . .
C1 N3 C3 102(2) . .
C1 N3 Co1 130(7) . .
C3 N3 Co1 128(6) . .
C3 C2 N4 105.1(15) . .
C3 C2 H2A 127.5 . .
N4 C2 H2A 127.5 . .
C2 C3 N3 112(3) . .
C2 C3 H3A 123.9 . .
N3 C3 H3A 123.9 . .
C2S C1S C1S 119.8(5) . 2_556
C2S C1S H1SA 120.1 . .
C1S C1S H1SA 120.1 2_556 .
C3S C2S C1S 119.7(8) . .
C3S C2S H2SA 120.2 . .
C1S C2S H2SA 120.2 . .
C3S C3S C2S 120.5(5) 2_556 .
C3S C3S H3SA 119.8 2_556 .
C2S C3S H3SA 119.8 . .

loop_
_geom_bond_atom_site_label_1
_geom_bond_atom_site_label_2
_geom_bond_distance
_geom_bond_site_symmetry_2
Co1 O1 1.918(7) .
Co1 N2 1.978(5) .
Co1 N2 1.978(5) 2_656
Co1 N1 1.979(5) 2_656
Co1 N1 1.979(5) .
Co1 N3 2.016(17) .
Co1 N3 2.016(16) 2_656
O1 O2 1.127(12) 2_656
O1 O2 1.127(12) .
O2 O2 1.78(3) 2_656
O3 C12 1.200(8) .
O4 C19 1.221(8) .
N1 C(A1 1.373(8) .
N1 C(A2 1.386(8) .
N2 C(A4 1.368(8) .
N2 C(A3 1.389(8) .
N5 C12 1.367(9) .
N5 C7 1.397(9) .
N5 H5A 0.8800 .
N6 C19 1.358(8) .
N6 C14 1.401(8) .
N6 H6A 0.8800 .
C(A1 C(M1 1.373(9) .
C(A1 C(B1 1.443(8) .
C(A2 C(M2 1.370(9) .
C(A2 C(B2 1.433(8) .
C(A3 C(M2 1.402(8) .
C(A3 C(B3 1.411(9) .
C(A4 C(M1 1.402(8) 2_656
C(A4 C(B4 1.432(9) .
C(B1 C(B2 1.330(9) .
C(B1 H(BA 0.9500 .
C(B2 H(BB 0.9500 .
C(B3 C(B4 1.352(9) .
C(B3 H(BC 0.9500 .
C(B4 H(BD 0.9500 .
C(M1 C(A4 1.402(8) 2_656
C(M1 C6 1.492(8) .
C(M2 C13 1.510(9) .
C6 C7 1.393(9) .
C6 C11 1.395(9) .
C7 C8 1.383(9) .
C8 C9 1.354(10) .
C8 H8A 0.9500 .
C9 C10 1.389(11) .
C9 H9A 0.9500 .
C10 C11 1.375(10) .
C10 H10A 0.9500 .
C11 H11A 0.9500 .
C12 C20 1.529(11) .
C12 C20B 1.538(13) .
C13 C14 1.381(9) .
C13 C18 1.386(9) .
C14 C15 1.398(9) .
C15 C16 1.379(10) .
C15 H15A 0.9500 .
C16 C17 1.378(11) .
C16 H16A 0.9500 .
C17 C18 1.403(10) .
C17 H17A 0.9500 .
C18 H18A 0.9500 .
C19 C24B 1.536(15) .
C19 C24 1.582(15) .
C20 C23 1.5069 .
C20 C22 1.5069 .
C20 C21 1.5070 .
C21 H21A 0.9800 .
C21 H21B 0.9800 .
C21 H21C 0.9800 .
C22 H22A 0.9800 .
C22 H22B 0.9800 .
C22 H22C 0.9800 .
C23 H23A 0.9800 .
C23 H23B 0.9800 .
C23 H23C 0.9800 .
C20B C21B 1.5069 .
C20B C23B 1.5070 .
C20B C22B 1.5070 .
C21B H21D 0.9800 .
C21B H21E 0.9800 .
C21B H21F 0.9800 .
C22B H22D 0.9800 .
C22B H22E 0.9800 .
C22B H22F 0.9800 .
C23B H23D 0.9800 .
C23B H23E 0.9800 .
C23B H23F 0.9800 .
C24 C27 1.5069 .
C24 C25 1.5070 .
C24 C26 1.5070 .
C26 H26A 0.9800 .
C26 H26B 0.9800 .
C26 H26C 0.9800 .
C25 H25A 0.9800 .
C25 H25B 0.9800 .
C25 H25C 0.9800 .
C27 H27A 0.9800 .
C27 H27B 0.9800 .
C27 H27C 0.9800 .
C24B C26B 1.5068 .
C24B C25B 1.5070 .
C24B C27B 1.5070 .
C26B H26D 0.9800 .
C26B H26E 0.9800 .
C26B H26F 0.9800 .
C25B H25D 0.9800 .
C25B H25E 0.9800 .
C25B H25F 0.9800 .
C27B H27D 0.9800 .
C27B H27E 0.9800 .
C27B H27F 0.9800 .
N4 C1 1.35(3) .
N4 C2 1.38(3) .
N4 C4 1.452(19) .
C5 C4 1.51(2) .
C5 H5B 0.9800 .
C5 H5C 0.9800 .
C5 H5D 0.9800 .
C4 H4A 0.9900 .
C4 H4B 0.9900 .
C1 N3 1.24(9) .
C1 H1A 0.9500 .
N3 C3 1.41(10) .
C2 C3 1.31(3) .
C2 H2A 0.9500 .
C3 H3A 0.9500 .
C1S C2S 1.377(12) .
C1S C1S 1.384(16) 2_556
C1S H1SA 0.9500 .
C2S C3S 1.376(13) .
C2S H2SA 0.9500 .
C3S C3S 1.358(19) 2_556
C3S H3SA 0.9500 .
